data_2238607
loop_
_publ_author_name
'Lakshmi, S. H. Anjana'
'Kandaswamy, M.'
'Ramkumar, V.'

_publ_section_title
;
 2,2'-{[(1<i>E</i>,1'<i>E</i>)-(Cyclohexane-1,4-diyl)bis(azanylylidene)]bis(ethan-1-yl-1-ylidene)}diphenol
;
_journal_coeditor_code CV5426
_journal_issue 10
_journal_name_full 'Acta Crystallographica Section E'
_journal_page_first o1593
_journal_paper_doi 10.1107/S1600536813026123
_journal_volume 69
_journal_year 2013
_chemical_formula_iupac 'C22 H26 N2 O2'
_chemical_formula_moiety 'C22 H26 N2 O2'
_chemical_formula_sum 'C22 H26 N2 O2'
_chemical_formula_weight 350.45
_chemical_name_systematic
2,2'-{[(1<i>E</i>,1'<i>E</i>)-(Cyclohexane-1,4-diyl)bis(azanylylidene)]bis(ethan-1-yl-1-ylidene)}diphenol
_space_group_IT_number 2
_symmetry_cell_setting triclinic
_symmetry_space_group_name_Hall '-P 1'
_symmetry_space_group_name_H-M 'P -1'
_atom_sites_solution_hydrogens geom
_atom_sites_solution_primary direct
_atom_sites_solution_secondary difmap
_audit_creation_method SHELXL-97
_cell_angle_alpha 92.946(3)
_cell_angle_beta 95.521(4)
_cell_angle_gamma 91.204(3)
_cell_formula_units_Z 4
_cell_length_a 9.0299(6)
_cell_length_b 11.4718(8)
_cell_length_c 17.9652(13)
_cell_measurement_reflns_used 5628
_cell_measurement_temperature 298(2)
_cell_measurement_theta_max 0.00
_cell_measurement_theta_min 0.00
_cell_volume 1849.3(2)
_computing_cell_refinement 'SAINT-Plus (Bruker, 2004)'
_computing_data_collection 'APEX2 (Bruker, 2004)'
_computing_data_reduction 'SAINT-Plus (Bruker, 2004)'
_computing_molecular_graphics 'ORTEP-3 for Windows (Farrugia, 2012)'
_computing_publication_material 'SHELXL97 (Sheldrick, 2008)'
_computing_structure_refinement 'SHELXL97 (Sheldrick, 2008)'
_computing_structure_solution 'SHELXS97 (Sheldrick, 2008)'
_diffrn_ambient_temperature 298(2)
_diffrn_measured_fraction_theta_full 0.980
_diffrn_measured_fraction_theta_max 0.980
_diffrn_measurement_device_type 'Bruker APEXII CCD area-detector'
_diffrn_measurement_method 'phi and omega scans'
_diffrn_radiation_monochromator graphite
_diffrn_radiation_source 'fine-focus sealed tube'
_diffrn_radiation_type MoK\a
_diffrn_radiation_wavelength 0.71073
_diffrn_reflns_av_R_equivalents 0.0334
_diffrn_reflns_av_sigmaI/netI 0.0403
_diffrn_reflns_limit_h_max 10
_diffrn_reflns_limit_h_min -10
_diffrn_reflns_limit_k_max 13
_diffrn_reflns_limit_k_min -13
_diffrn_reflns_limit_l_max 21
_diffrn_reflns_limit_l_min -21
_diffrn_reflns_number 20050
_diffrn_reflns_theta_full 25.00
_diffrn_reflns_theta_max 25.00
_diffrn_reflns_theta_min 1.14
_exptl_absorpt_coefficient_mu 0.081
_exptl_absorpt_correction_T_max 0.9920
_exptl_absorpt_correction_T_min 0.9801
_exptl_absorpt_correction_type multi-scan
_exptl_absorpt_process_details '(SADABS; Bruker, 2004)'
_exptl_crystal_colour yellow
_exptl_crystal_density_diffrn 1.259
_exptl_crystal_density_method 'not measured'
_exptl_crystal_description Block
_exptl_crystal_F_000 752
_exptl_crystal_size_max 0.25
_exptl_crystal_size_mid 0.20
_exptl_crystal_size_min 0.10
_refine_diff_density_max 0.298
_refine_diff_density_min -0.225
_refine_ls_extinction_method none
_refine_ls_goodness_of_fit_ref 1.019
_refine_ls_hydrogen_treatment constr
_refine_ls_matrix_type full
_refine_ls_number_parameters 477
_refine_ls_number_reflns 6387
_refine_ls_number_restraints 0
_refine_ls_restrained_S_all 1.019
_refine_ls_R_factor_all 0.1121
_refine_ls_R_factor_gt 0.0603
_refine_ls_shift/su_max 0.005
_refine_ls_shift/su_mean 0.003
_refine_ls_structure_factor_coef Fsqd
_refine_ls_weighting_details 'calc w=1/[\s^2^(Fo^2^)+(0.0873P)^2^+2.2422P] where P=(Fo^2^+2Fc^2^)/3'
_refine_ls_weighting_scheme calc
_refine_ls_wR_factor_gt 0.1699
_refine_ls_wR_factor_ref 0.2389
_reflns_number_gt 2646
_reflns_number_total 6387
_reflns_threshold_expression I>2sigma(I)
_cod_data_source_file cv5426.cif
_cod_data_source_block I
_cod_original_formula_sum 'C22 H26 N2 O2 '
_cod_database_code 2238607

loop_
_symmetry_equiv_pos_as_xyz
'x, y, z'
'-x, -y, -z'

loop_
_atom_site_type_symbol
_atom_site_label
_atom_site_fract_x
_atom_site_fract_y
_atom_site_fract_z
_atom_site_U_iso_or_equiv
_atom_site_adp_type
_atom_site_calc_flag
_atom_site_refinement_flags
_atom_site_occupancy
_atom_site_symmetry_multiplicity
C C1 0.8319(7) 1.1440(5) 0.6061(3) 0.0575(17) Uani d . 1 1
H H1 0.8150 1.2200 0.6233 0.069 Uiso calc R 1 1
C C2 0.9279(7) 1.0768(6) 0.6478(3) 0.0603(18) Uani d . 1 1
H H2 0.9765 1.1078 0.6927 0.072 Uiso calc R 1 1
C C3 0.9532(6) 0.9640(6) 0.6240(3) 0.0594(17) Uani d . 1 1
H H3 1.0188 0.9187 0.6525 0.071 Uiso calc R 1 1
C C4 0.8809(6) 0.9185(5) 0.5577(3) 0.0464(14) Uani d . 1 1
H H4 0.8989 0.8422 0.5416 0.056 Uiso calc R 1 1
C C5 0.7805(6) 0.9842(4) 0.5136(3) 0.0362(13) Uani d . 1 1
C C6 0.7589(6) 1.1000(4) 0.5381(3) 0.0439(14) Uani d . 1 1
C C7 0.7032(6) 0.9339(4) 0.4427(3) 0.0365(12) Uani d . 1 1
C C8 0.7086(7) 0.8049(4) 0.4243(3) 0.0579(17) Uani d . 1 1
H H8A 0.6480 0.7854 0.3783 0.087 Uiso calc R 1 1
H H8B 0.6718 0.7631 0.4640 0.087 Uiso calc R 1 1
H H8C 0.8095 0.7838 0.4189 0.087 Uiso calc R 1 1
C C9 0.5504(6) 0.9694(4) 0.3276(3) 0.0353(13) Uani d . 1 1
H H9 0.5033 0.8923 0.3307 0.042 Uiso calc R 1 1
C C10 0.6546(6) 0.9646(4) 0.2661(3) 0.0408(13) Uani d . 1 1
H H10A 0.7259 0.9037 0.2754 0.049 Uiso calc R 1 1
H H10B 0.7095 1.0383 0.2669 0.049 Uiso calc R 1 1
C C11 0.5697(6) 0.9406(4) 0.1895(3) 0.0398(13) Uani d . 1 1
H H11A 0.6391 0.9416 0.1516 0.048 Uiso calc R 1 1
H H11B 0.5234 0.8632 0.1873 0.048 Uiso calc R 1 1
C C12 0.4503(6) 1.0297(4) 0.1724(3) 0.0389(13) Uani d . 1 1
H H12 0.4978 1.1067 0.1694 0.047 Uiso calc R 1 1
C C13 0.3456(6) 1.0352(4) 0.2340(3) 0.0418(13) Uani d . 1 1
H H13A 0.2750 1.0966 0.2247 0.050 Uiso calc R 1 1
H H13B 0.2899 0.9618 0.2332 0.050 Uiso calc R 1 1
C C14 0.4303(6) 1.0587(4) 0.3110(3) 0.0396(13) Uani d . 1 1
H H14A 0.3608 1.0570 0.3488 0.048 Uiso calc R 1 1
H H14B 0.4763 1.1362 0.3136 0.048 Uiso calc R 1 1
C C15 0.2981(6) 1.0670(4) 0.0578(3) 0.0405(13) Uani d . 1 1
C C16 0.2927(7) 1.1947(4) 0.0751(3) 0.0628(18) Uani d . 1 1
H H16A 0.3690 1.2176 0.1144 0.094 Uiso calc R 1 1
H H16B 0.1971 1.2134 0.0909 0.094 Uiso calc R 1 1
H H16C 0.3085 1.2356 0.0311 0.094 Uiso calc R 1 1
C C17 0.2196(6) 1.0170(5) -0.0128(3) 0.0425(14) Uani d . 1 1
C C18 0.2409(7) 0.9003(5) -0.0371(3) 0.0507(15) Uani d . 1 1
C C19 0.1686(7) 0.8566(5) -0.1058(3) 0.0591(17) Uani d . 1 1
H H19 0.1866 0.7810 -0.1233 0.071 Uiso calc R 1 1
C C20 0.0720(7) 0.9235(6) -0.1473(3) 0.0608(18) Uani d . 1 1
H H20 0.0233 0.8924 -0.1921 0.073 Uiso calc R 1 1
C C21 0.0462(7) 1.0362(6) -0.1235(3) 0.0608(18) Uani d . 1 1
H H21 -0.0203 1.0811 -0.1517 0.073 Uiso calc R 1 1
C C22 0.1200(6) 1.0821(5) -0.0574(3) 0.0509(15) Uani d . 1 1
H H22 0.1029 1.1588 -0.0419 0.061 Uiso calc R 1 1
C C23 0.3019(7) 0.3440(5) 0.3478(3) 0.0517(15) Uani d . 1 1
H H23 0.2733 0.2697 0.3603 0.062 Uiso calc R 1 1
C C24 0.4097(6) 0.4066(5) 0.3931(3) 0.0570(17) Uani d . 1 1
H H24 0.4552 0.3738 0.4354 0.068 Uiso calc R 1 1
C C25 0.4508(6) 0.5175(5) 0.3762(3) 0.0584(17) Uani d . 1 1
H H25 0.5239 0.5595 0.4071 0.070 Uiso calc R 1 1
C C26 0.3841(6) 0.5662(5) 0.3139(3) 0.0487(15) Uani d . 1 1
H H26 0.4127 0.6415 0.3034 0.058 Uiso calc R 1 1
C C27 0.2739(6) 0.5058(4) 0.2651(3) 0.0378(12) Uani d . 1 1
C C28 0.2345(6) 0.3910(4) 0.2828(3) 0.0418(14) Uani d . 1 1
C C29 0.2037(6) 0.5571(4) 0.1977(3) 0.0398(13) Uani d . 1 1
C C30 0.2285(6) 0.6845(4) 0.1877(3) 0.0567(16) Uani d . 1 1
H H30A 0.1619 0.7084 0.1467 0.085 Uiso calc R 1 1
H H30B 0.3294 0.6986 0.1773 0.085 Uiso calc R 1 1
H H30C 0.2100 0.7284 0.2327 0.085 Uiso calc R 1 1
C C31 0.0496(6) 0.5264(4) 0.0803(3) 0.0379(13) Uani d . 1 1
H H31 0.0089 0.6039 0.0888 0.045 Uiso calc R 1 1
C C32 0.1573(6) 0.5315(4) 0.0199(3) 0.0424(13) Uani d . 1 1
H H32A 0.2344 0.5905 0.0350 0.051 Uiso calc R 1 1
H H32B 0.2046 0.4568 0.0146 0.051 Uiso calc R 1 1
C C33 -0.0771(6) 0.4398(4) 0.0546(3) 0.0420(13) Uani d . 1 1
H H33A -0.0377 0.3619 0.0502 0.050 Uiso calc R 1 1
H H33B -0.1476 0.4398 0.0921 0.050 Uiso calc R 1 1
C C34 0.6985(7) 0.6551(5) 0.1526(3) 0.0535(16) Uani d . 1 1
H H34 0.7273 0.7295 0.1404 0.064 Uiso calc R 1 1
C C35 0.5913(7) 0.5937(6) 0.1067(3) 0.0614(18) Uani d . 1 1
H H35 0.5471 0.6267 0.0641 0.074 Uiso calc R 1 1
C C36 0.5488(6) 0.4827(6) 0.1238(3) 0.0605(18) Uani d . 1 1
H H36 0.4750 0.4411 0.0932 0.073 Uiso calc R 1 1
C C37 0.6156(6) 0.4339(5) 0.1860(3) 0.0521(15) Uani d . 1 1
H H37 0.5873 0.3585 0.1964 0.063 Uiso calc R 1 1
C C38 0.7259(6) 0.4945(4) 0.2347(3) 0.0403(13) Uani d . 1 1
C C39 0.7655(6) 0.6083(4) 0.2172(3) 0.0450(14) Uani d . 1 1
C C40 0.7956(6) 0.4409(4) 0.3026(3) 0.0382(13) Uani d . 1 1
C C41 0.7717(7) 0.3141(4) 0.3121(3) 0.0582(18) Uani d . 1 1
H H41A 0.8326 0.2915 0.3555 0.087 Uiso calc R 1 1
H H41B 0.7982 0.2703 0.2686 0.087 Uiso calc R 1 1
H H41C 0.6689 0.2987 0.3184 0.087 Uiso calc R 1 1
C C42 0.9513(5) 0.4732(4) 0.4197(3) 0.0382(13) Uani d . 1 1
H H42 0.9922 0.3957 0.4113 0.046 Uiso calc R 1 1
C C43 0.8430(5) 0.4678(4) 0.4798(3) 0.0398(13) Uani d . 1 1
H H43A 0.7947 0.5422 0.4846 0.048 Uiso calc R 1 1
H H43B 0.7666 0.4083 0.4647 0.048 Uiso calc R 1 1
C C44 1.0776(6) 0.5597(4) 0.4452(3) 0.0391(13) Uani d . 1 1
H H44A 1.1486 0.5588 0.4079 0.047 Uiso calc R 1 1
H H44B 1.0383 0.6376 0.4489 0.047 Uiso calc R 1 1
N N1 0.6309(5) 1.0050(3) 0.3999(2) 0.0394(11) Uani d . 1 1
N N2 0.3692(5) 0.9952(3) 0.1003(2) 0.0408(11) Uani d . 1 1
N N3 0.1238(5) 0.4889(3) 0.1507(2) 0.0397(11) Uani d . 1 1
N N4 0.8768(5) 0.5101(3) 0.3495(2) 0.0406(11) Uani d . 1 1
O O1 0.6695(6) 1.1708(3) 0.4976(2) 0.0688(13) Uani d . 1 1
H H1A 0.6349 1.1355 0.4588 0.103 Uiso calc R 1 1
O O2 0.3297(6) 0.8290(3) 0.0025(2) 0.0714(13) Uani d . 1 1
H H2A 0.3707 0.8653 0.0397 0.107 Uiso calc R 1 1
O O5 0.1332(5) 0.3254(3) 0.2392(2) 0.0574(11) Uani d . 1 1
H H5 0.1070 0.3598 0.2014 0.086 Uiso calc R 1 1
O O6 0.8666(5) 0.6742(3) 0.2608(2) 0.0581(11) Uani d . 1 1
H H6 0.8922 0.6402 0.2987 0.087 Uiso calc R 1 1

loop_
_atom_site_aniso_label
_atom_site_aniso_U_11
_atom_site_aniso_U_22
_atom_site_aniso_U_33
_atom_site_aniso_U_12
_atom_site_aniso_U_13
_atom_site_aniso_U_23
C1 0.079(5) 0.054(3) 0.039(3) -0.023(3) 0.012(3) -0.002(3)
C2 0.056(4) 0.088(5) 0.035(3) -0.022(3) -0.002(3) 0.007(3)
C3 0.044(4) 0.093(5) 0.041(4) -0.001(3) -0.002(3) 0.012(3)
C4 0.040(4) 0.060(3) 0.041(3) 0.004(3) 0.007(3) 0.007(3)
C5 0.036(3) 0.042(3) 0.031(3) -0.005(2) 0.004(3) 0.006(2)
C6 0.057(4) 0.041(3) 0.035(3) -0.007(3) 0.008(3) 0.006(2)
C7 0.035(3) 0.040(3) 0.036(3) 0.002(2) 0.010(3) 0.007(2)
C8 0.077(5) 0.044(3) 0.051(4) 0.012(3) -0.007(3) 0.004(3)
C9 0.036(3) 0.038(3) 0.032(3) -0.002(2) 0.004(3) 0.004(2)
C10 0.031(3) 0.049(3) 0.042(3) 0.003(2) 0.001(3) 0.001(2)
C11 0.035(3) 0.048(3) 0.037(3) 0.003(2) 0.004(3) 0.002(2)
C12 0.039(3) 0.039(3) 0.039(3) 0.001(2) 0.001(3) 0.001(2)
C13 0.036(3) 0.051(3) 0.039(3) 0.004(2) 0.006(3) 0.003(2)
C14 0.038(4) 0.047(3) 0.035(3) 0.004(2) 0.009(3) 0.001(2)
C15 0.040(3) 0.049(3) 0.032(3) -0.001(2) 0.005(3) 0.006(3)
C16 0.077(5) 0.051(3) 0.058(4) 0.006(3) -0.009(4) 0.003(3)
C17 0.039(4) 0.055(3) 0.036(3) -0.004(3) 0.011(3) 0.007(3)
C18 0.055(4) 0.056(4) 0.040(3) -0.008(3) -0.002(3) 0.009(3)
C19 0.070(5) 0.061(4) 0.045(4) -0.017(3) 0.007(4) -0.002(3)
C20 0.053(5) 0.087(5) 0.040(4) -0.021(3) 0.000(3) -0.001(3)
C21 0.037(4) 0.097(5) 0.048(4) 0.001(3) -0.005(3) 0.014(3)
C22 0.042(4) 0.069(4) 0.042(3) 0.006(3) 0.002(3) 0.009(3)
C23 0.061(4) 0.053(3) 0.044(3) 0.018(3) 0.015(3) 0.006(3)
C24 0.051(4) 0.083(4) 0.038(3) 0.019(3) 0.004(3) 0.007(3)
C25 0.040(4) 0.087(4) 0.046(4) 0.000(3) 0.000(3) -0.005(3)
C26 0.043(4) 0.062(4) 0.041(3) -0.007(3) 0.008(3) -0.002(3)
C27 0.038(3) 0.045(3) 0.030(3) 0.003(2) 0.008(3) -0.005(2)
C28 0.040(4) 0.047(3) 0.039(3) 0.005(3) 0.010(3) -0.002(3)
C29 0.041(3) 0.043(3) 0.037(3) 0.001(2) 0.007(3) 0.002(2)
C30 0.069(4) 0.051(3) 0.049(3) -0.006(3) 0.004(3) 0.001(3)
C31 0.038(4) 0.042(3) 0.033(3) 0.005(2) 0.002(3) 0.001(2)
C32 0.034(3) 0.052(3) 0.042(3) -0.001(2) 0.005(3) 0.005(2)
C33 0.039(3) 0.053(3) 0.035(3) 0.000(2) 0.007(3) 0.008(2)
C34 0.059(4) 0.058(3) 0.045(3) 0.016(3) 0.009(3) 0.009(3)
C35 0.050(4) 0.089(5) 0.046(4) 0.023(4) 0.002(3) 0.005(3)
C36 0.040(4) 0.092(5) 0.047(4) 0.007(3) -0.008(3) -0.006(3)
C37 0.039(4) 0.064(4) 0.053(4) -0.005(3) 0.007(3) -0.004(3)
C38 0.035(4) 0.052(3) 0.035(3) 0.006(3) 0.011(3) -0.001(2)
C39 0.052(4) 0.043(3) 0.041(3) 0.009(3) 0.009(3) -0.005(3)
C40 0.035(4) 0.045(3) 0.036(3) 0.001(2) 0.014(3) -0.006(2)
C41 0.074(5) 0.046(3) 0.052(4) -0.007(3) -0.004(4) 0.004(3)
C42 0.039(3) 0.039(3) 0.038(3) 0.005(2) 0.006(3) 0.006(2)
C43 0.032(3) 0.049(3) 0.039(3) 0.000(2) 0.003(3) 0.005(2)
C44 0.035(3) 0.045(3) 0.039(3) 0.001(2) 0.011(3) 0.007(2)
N1 0.041(3) 0.040(2) 0.037(2) -0.0011(19) 0.002(2) 0.0043(19)
N2 0.041(3) 0.048(3) 0.034(3) 0.001(2) 0.002(2) 0.003(2)
N3 0.040(3) 0.046(2) 0.034(2) 0.002(2) 0.004(2) 0.0005(19)
N4 0.044(3) 0.044(2) 0.035(2) 0.002(2) 0.005(2) 0.0022(19)
O1 0.111(4) 0.040(2) 0.052(3) 0.008(2) -0.008(3) -0.0017(19)
O2 0.104(4) 0.046(2) 0.059(3) 0.008(2) -0.015(3) 0.000(2)
O5 0.077(3) 0.044(2) 0.048(2) -0.008(2) -0.005(2) 0.0011(18)
O6 0.079(3) 0.043(2) 0.050(3) -0.006(2) -0.004(2) 0.0034(18)

loop_
_atom_type_symbol
_atom_type_description
_atom_type_scat_dispersion_real
_atom_type_scat_dispersion_imag
_atom_type_scat_source
C C 0.0033 0.0016 'International Tables Vol C Tables 4.2.6.8 and 6.1.1.4'
H H 0.0000 0.0000 'International Tables Vol C Tables 4.2.6.8 and 6.1.1.4'
N N 0.0061 0.0033 'International Tables Vol C Tables 4.2.6.8 and 6.1.1.4'
O O 0.0106 0.0060 'International Tables Vol C Tables 4.2.6.8 and 6.1.1.4'

loop_
_geom_angle_atom_site_label_1
_geom_angle_atom_site_label_2
_geom_angle_atom_site_label_3
_geom_angle_site_symmetry_1
_geom_angle
C2 C1 C6 . 120.8(6)
C2 C1 H1 . 119.4
C6 C1 H1 . 119.8
C3 C2 C1 . 120.6(5)
C3 C2 H2 . 119.7
C1 C2 H2 . 119.7
C2 C3 C4 . 119.5(5)
C2 C3 H3 . 120.4
C4 C3 H3 . 120.1
C3 C4 C5 . 121.7(5)
C3 C4 H4 . 119.2
C5 C4 H4 . 119.1
C4 C5 C6 . 117.9(4)
C4 C5 C7 . 121.1(4)
C6 C5 C7 . 121.0(4)
O1 C6 C1 . 118.7(5)
O1 C6 C5 . 121.8(4)
C1 C6 C5 . 119.5(5)
N1 C7 C5 . 117.1(4)
N1 C7 C8 . 123.3(4)
C5 C7 C8 . 119.6(4)
C7 C8 H8A . 109.6
C7 C8 H8B . 109.5
H8A C8 H8B . 109.5
C7 C8 H8C . 109.4
H8A C8 H8C . 109.5
H8B C8 H8C . 109.5
N1 C9 C10 . 110.9(4)
N1 C9 C14 . 107.6(4)
C10 C9 C14 . 110.1(4)
N1 C9 H9 . 109.4
C10 C9 H9 . 109.4
C14 C9 H9 . 109.3
C9 C10 C11 . 111.4(4)
C9 C10 H10A . 109.2
C11 C10 H10A . 109.4
C9 C10 H10B . 109.6
C11 C10 H10B . 109.3
H10A C10 H10B . 107.9
C12 C11 C10 . 112.4(4)
C12 C11 H11A . 109.1
C10 C11 H11A . 109.1
C12 C11 H11B . 109.1
C10 C11 H11B . 109.2
H11A C11 H11B . 107.9
N2 C12 C11 . 108.3(4)
N2 C12 C13 . 110.7(4)
C11 C12 C13 . 110.0(4)
N2 C12 H12 . 109.2
C11 C12 H12 . 109.3
C13 C12 H12 . 109.2
C14 C13 C12 . 111.6(4)
C14 C13 H13A . 109.3
C12 C13 H13A . 109.5
C14 C13 H13B . 109.3
C12 C13 H13B . 109.1
H13A C13 H13B . 108.0
C13 C14 C9 . 112.3(4)
C13 C14 H14A . 109.2
C9 C14 H14A . 109.2
C13 C14 H14B . 109.0
C9 C14 H14B . 109.2
H14A C14 H14B . 107.8
N2 C15 C17 . 116.7(4)
N2 C15 C16 . 124.4(5)
C17 C15 C16 . 118.9(4)
C15 C16 H16A . 109.4
C15 C16 H16B . 109.5
H16A C16 H16B . 109.5
C15 C16 H16C . 109.5
H16A C16 H16C . 109.5
H16B C16 H16C . 109.5
C22 C17 C18 . 117.5(5)
C22 C17 C15 . 121.7(5)
C18 C17 C15 . 120.7(5)
O2 C18 C19 . 118.2(5)
O2 C18 C17 . 122.5(5)
C19 C18 C17 . 119.3(5)
C20 C19 C18 . 120.9(6)
C20 C19 H19 . 119.8
C18 C19 H19 . 119.4
C19 C20 C21 . 120.7(5)
C19 C20 H20 . 119.7
C21 C20 H20 . 119.6
C20 C21 C22 . 119.3(6)
C20 C21 H21 . 120.2
C22 C21 H21 . 120.5
C21 C22 C17 . 122.2(6)
C21 C22 H22 . 118.8
C17 C22 H22 . 119.0
C24 C23 C28 . 120.6(5)
C24 C23 H23 . 119.8
C28 C23 H23 . 119.6
C23 C24 C25 . 120.4(5)
C23 C24 H24 . 119.6
C25 C24 H24 . 120.0
C26 C25 C24 . 120.0(5)
C26 C25 H25 . 120.0
C24 C25 H25 . 120.0
C25 C26 C27 . 122.1(5)
C25 C26 H26 . 119.0
C27 C26 H26 . 118.9
C26 C27 C28 . 117.1(5)
C26 C27 C29 . 122.2(5)
C28 C27 C29 . 120.6(4)
O5 C28 C23 . 118.5(5)
O5 C28 C27 . 121.8(5)
C23 C28 C27 . 119.8(5)
N3 C29 C27 . 117.3(4)
N3 C29 C30 . 123.8(5)
C27 C29 C30 . 118.9(4)
C29 C30 H30A . 109.5
C29 C30 H30B . 109.7
H30A C30 H30B . 109.5
C29 C30 H30C . 109.2
H30A C30 H30C . 109.5
H30B C30 H30C . 109.5
N3 C31 C33 . 108.2(4)
N3 C31 C32 . 111.4(4)
C33 C31 C32 . 109.6(4)
N3 C31 H31 . 109.3
C33 C31 H31 . 109.1
C32 C31 H31 . 109.2
C33 C32 C31 2_565 111.1(4)
C33 C32 H32A 2_565 109.4
C31 C32 H32A . 109.3
C33 C32 H32B 2_565 109.6
C31 C32 H32B . 109.4
H32A C32 H32B . 108.0
C32 C33 C31 2_565 112.3(4)
C32 C33 H33A 2_565 109.3
C31 C33 H33A . 109.0
C32 C33 H33B 2_565 109.1
C31 C33 H33B . 109.2
H33A C33 H33B . 107.9
C35 C34 C39 . 121.3(5)
C35 C34 H34 . 119.3
C39 C34 H34 . 119.4
C34 C35 C36 . 119.8(5)
C34 C35 H35 . 120.3
C36 C35 H35 . 119.9
C37 C36 C35 . 119.9(5)
C37 C36 H36 . 120.0
C35 C36 H36 . 120.1
C36 C37 C38 . 122.0(5)
C36 C37 H37 . 119.0
C38 C37 H37 . 119.1
C39 C38 C37 . 117.3(5)
C39 C38 C40 . 121.4(4)
C37 C38 C40 . 121.3(5)
O6 C39 C34 . 118.3(5)
O6 C39 C38 . 122.0(5)
C34 C39 C38 . 119.7(5)
N4 C40 C38 . 116.0(4)
N4 C40 C41 . 124.3(5)
C38 C40 C41 . 119.7(4)
C40 C41 H41A . 109.4
C40 C41 H41B . 109.8
H41A C41 H41B . 109.5
C40 C41 H41C . 109.2
H41A C41 H41C . 109.5
H41B C41 H41C . 109.5
N4 C42 C44 . 108.4(4)
N4 C42 C43 . 111.0(4)
C44 C42 C43 . 109.9(4)
N4 C42 H42 . 109.1
C44 C42 H42 . 109.2
C43 C42 H42 . 109.2
C44 C43 C42 2_766 111.3(4)
C44 C43 H43A 2_766 109.2
C42 C43 H43A . 109.4
C44 C43 H43B 2_766 109.4
C42 C43 H43B . 109.4
H43A C43 H43B . 108.0
C43 C44 C42 2_766 112.3(4)
C43 C44 H44A 2_766 109.2
C42 C44 H44A . 109.1
C43 C44 H44B 2_766 109.0
C42 C44 H44B . 109.3
H44A C44 H44B . 107.9
C7 N1 C9 . 123.8(4)
C15 N2 C12 . 123.8(4)
C29 N3 C31 . 123.6(4)
C40 N4 C42 . 123.5(4)
C6 O1 H1A . 109.4
C18 O2 H2A . 109.6
C28 O5 H5 . 109.4
C39 O6 H6 . 109.5

loop_
_geom_bond_atom_site_label_1
_geom_bond_atom_site_label_2
_geom_bond_site_symmetry_2
_geom_bond_distance
C1 C2 . 1.367(8)
C1 C6 . 1.397(7)
C1 H1 . 0.9300
C2 C3 . 1.373(8)
C2 H2 . 0.9300
C3 C4 . 1.375(7)
C3 H3 . 0.9300
C4 C5 . 1.403(6)
C4 H4 . 0.9300
C5 C6 . 1.402(6)
C5 C7 . 1.476(6)
C6 O1 . 1.346(6)
C7 N1 . 1.293(6)
C7 C8 . 1.502(6)
C8 H8A . 0.9600
C8 H8B . 0.9600
C8 H8C . 0.9600
C9 N1 . 1.460(5)
C9 C10 . 1.519(7)
C9 C14 . 1.526(6)
C9 H9 . 0.9800
C10 C11 . 1.519(6)
C10 H10A . 0.9700
C10 H10B . 0.9700
C11 C12 . 1.522(6)
C11 H11A . 0.9700
C11 H11B . 0.9700
C12 N2 . 1.457(6)
C12 C13 . 1.524(7)
C12 H12 . 0.9800
C13 C14 . 1.523(6)
C13 H13A . 0.9700
C13 H13B . 0.9700
C14 H14A . 0.9700
C14 H14B . 0.9700
C15 N2 . 1.291(6)
C15 C17 . 1.474(7)
C15 C16 . 1.484(7)
C16 H16A . 0.9600
C16 H16B . 0.9600
C16 H16C . 0.9600
C17 C22 . 1.400(7)
C17 C18 . 1.409(7)
C18 O2 . 1.341(6)
C18 C19 . 1.403(7)
C19 C20 . 1.367(8)
C19 H19 . 0.9300
C20 C21 . 1.372(8)
C20 H20 . 0.9300
C21 C22 . 1.379(7)
C21 H21 . 0.9300
C22 H22 . 0.9300
C23 C24 . 1.373(7)
C23 C28 . 1.402(7)
C23 H23 . 0.9300
C24 C25 . 1.374(7)
C24 H24 . 0.9300
C25 C26 . 1.370(7)
C25 H25 . 0.9300
C26 C27 . 1.407(6)
C26 H26 . 0.9300
C27 C28 . 1.417(7)
C27 C29 . 1.468(7)
C28 O5 . 1.338(5)
C29 N3 . 1.279(6)
C29 C30 . 1.497(6)
C30 H30A . 0.9600
C30 H30B . 0.9600
C30 H30C . 0.9600
C31 N3 . 1.462(6)
C31 C33 . 1.522(6)
C31 C32 . 1.528(7)
C31 H31 . 0.9800
C32 C33 2_565 1.514(6)
C32 H32A . 0.9700
C32 H32B . 0.9700
C33 C32 2_565 1.514(6)
C33 H33A . 0.9700
C33 H33B . 0.9700
C34 C35 . 1.367(7)
C34 C39 . 1.394(7)
C34 H34 . 0.9300
C35 C36 . 1.381(8)
C35 H35 . 0.9300
C36 C37 . 1.368(7)
C36 H36 . 0.9300
C37 C38 . 1.407(7)
C37 H37 . 0.9300
C38 C39 . 1.406(7)
C38 C40 . 1.485(7)
C39 O6 . 1.338(6)
C40 N4 . 1.290(6)
C40 C41 . 1.487(6)
C41 H41A . 0.9600
C41 H41B . 0.9600
C41 H41C . 0.9600
C42 N4 . 1.459(6)
C42 C44 . 1.517(6)
C42 C43 . 1.528(6)
C42 H42 . 0.9800
C43 C44 2_766 1.516(6)
C43 H43A . 0.9700
C43 H43B . 0.9700
C44 C43 2_766 1.516(6)
C44 H44A . 0.9700
C44 H44B . 0.9700
O1 H1A . 0.8200
O2 H2A . 0.8200
O5 H5 . 0.8201
O6 H6 . 0.8201

loop_
_geom_hbond_atom_site_label_D
_geom_hbond_atom_site_label_H
_geom_hbond_atom_site_label_A
_geom_hbond_site_symmetry_A
_geom_hbond_distance_DH
_geom_hbond_distance_HA
_geom_hbond_distance_DA
_geom_hbond_angle_DHA
O6 H6 N4 1_555 0.82 1.79 2.526(5) 146.6
O5 H5 N3 1_555 0.82 1.80 2.523(5) 147.0
O2 H2A N2 1_555 0.82 1.80 2.516(5) 145.4
O1 H1A N1 1_555 0.82 1.79 2.520(5) 147.2
C11 H11A Cg1 2_655 0.97 2.64 3.552(3) 155
C14 H14A Cg2 2_656 0.97 2.63 3.5400(10) 156
C33 H33B Cg3 1_455 0.97 2.62 3.510(4) 151
C44 H44A Cg4 1_655 0.97 2.61 3.504(4) 152

loop_
_geom_torsion_atom_site_label_1
_geom_torsion_atom_site_label_2
_geom_torsion_atom_site_label_3
_geom_torsion_atom_site_label_4
_geom_torsion_site_symmetry_4
_geom_torsion
C6 C1 C2 C3 . -0.8(9)
C1 C2 C3 C4 . -0.1(9)
C2 C3 C4 C5 . -0.4(9)
C3 C4 C5 C6 . 1.9(8)
C3 C4 C5 C7 . -179.7(5)
C2 C1 C6 O1 . -177.6(6)
C2 C1 C6 C5 . 2.2(9)
C4 C5 C6 O1 . 177.1(5)
C7 C5 C6 O1 . -1.3(8)
C4 C5 C6 C1 . -2.7(8)
C7 C5 C6 C1 . 178.9(5)
C4 C5 C7 N1 . -169.6(5)
C6 C5 C7 N1 . 8.8(7)
C4 C5 C7 C8 . 11.7(8)
C6 C5 C7 C8 . -169.9(5)
N1 C9 C10 C11 . -173.8(4)
C14 C9 C10 C11 . -54.9(5)
C9 C10 C11 C12 . 56.3(5)
C10 C11 C12 N2 . -176.4(4)
C10 C11 C12 C13 . -55.2(5)
N2 C12 C13 C14 . 174.1(4)
C11 C12 C13 C14 . 54.3(5)
C12 C13 C14 C9 . -55.5(5)
N1 C9 C14 C13 . 176.0(4)
C10 C9 C14 C13 . 55.0(5)
N2 C15 C17 C22 . 169.6(5)
C16 C15 C17 C22 . -11.2(8)
N2 C15 C17 C18 . -9.4(8)
C16 C15 C17 C18 . 169.9(5)
C22 C17 C18 O2 . -177.6(5)
C15 C17 C18 O2 . 1.4(9)
C22 C17 C18 C19 . 3.2(8)
C15 C17 C18 C19 . -177.8(5)
O2 C18 C19 C20 . 177.3(6)
C17 C18 C19 C20 . -3.4(9)
C18 C19 C20 C21 . 1.5(10)
C19 C20 C21 C22 . 0.6(9)
C20 C21 C22 C17 . -0.8(9)
C18 C17 C22 C21 . -1.1(9)
C15 C17 C22 C21 . 179.9(5)
C28 C23 C24 C25 . 1.4(8)
C23 C24 C25 C26 . 0.0(9)
C24 C25 C26 C27 . -0.5(9)
C25 C26 C27 C28 . -0.5(8)
C25 C26 C27 C29 . -179.1(5)
C24 C23 C28 O5 . 178.0(5)
C24 C23 C28 C27 . -2.4(8)
C26 C27 C28 O5 . -178.5(5)
C29 C27 C28 O5 . 0.1(8)
C26 C27 C28 C23 . 1.9(8)
C29 C27 C28 C23 . -179.5(5)
C26 C27 C29 N3 . 168.5(5)
C28 C27 C29 N3 . -10.1(8)
C26 C27 C29 C30 . -11.7(8)
C28 C27 C29 C30 . 169.7(5)
N3 C31 C32 C33 2_565 175.1(4)
C33 C31 C32 C33 2_565 55.4(6)
N3 C31 C33 C32 2_565 -177.7(4)
C32 C31 C33 C32 2_565 -56.0(6)
C39 C34 C35 C36 . -0.7(9)
C34 C35 C36 C37 . -0.9(9)
C35 C36 C37 C38 . 1.2(9)
C36 C37 C38 C39 . 0.1(8)
C36 C37 C38 C40 . 179.1(6)
C35 C34 C39 O6 . -178.1(5)
C35 C34 C39 C38 . 2.0(8)
C37 C38 C39 O6 . 178.4(5)
C40 C38 C39 O6 . -0.6(8)
C37 C38 C39 C34 . -1.6(8)
C40 C38 C39 C34 . 179.4(5)
C39 C38 C40 N4 . 9.9(8)
C37 C38 C40 N4 . -169.1(5)
C39 C38 C40 C41 . -169.0(5)
C37 C38 C40 C41 . 12.0(8)
N4 C42 C43 C44 2_766 -174.8(4)
C44 C42 C43 C44 2_766 -54.9(6)
N4 C42 C44 C43 2_766 176.9(4)
C43 C42 C44 C43 2_766 55.4(6)
C5 C7 N1 C9 . 179.2(4)
C8 C7 N1 C9 . -2.2(8)
C10 C9 N1 C7 . -83.5(6)
C14 C9 N1 C7 . 156.0(5)
C17 C15 N2 C12 . -178.9(5)
C16 C15 N2 C12 . 1.8(9)
C11 C12 N2 C15 . -155.7(5)
C13 C12 N2 C15 . 83.6(6)
C27 C29 N3 C31 . -178.6(5)
C30 C29 N3 C31 . 1.6(8)
C33 C31 N3 C29 . -158.9(5)
C32 C31 N3 C29 . 80.6(6)
C38 C40 N4 C42 . 178.8(5)
C41 C40 N4 C42 . -2.4(8)
C44 C42 N4 C40 . 159.2(5)
C43 C42 N4 C40 . -80.0(6)
